data_4071794
loop_
_publ_author_name
'Shibue, Mayuko'
'Hirotsu, Masakazu'
'Nishioka, Takanori'
'Kinoshita, Isamu'

_publ_section_title
;
 Ruthenium and Rhodium Complexes with Thiolate-Containing Pincer Ligands
 Produced by C&#x2212;S Bond Cleavage of Pyridyl-Substituted
 Dibenzothiophenes
;
_journal_issue 17
_journal_name_full Organometallics
_journal_page_first 4475
_journal_paper_doi 10.1021/om8003916
_journal_volume 27
_journal_year 2008
_chemical_formula_moiety 'C17 H11 N S '
_chemical_formula_sum 'C17 H11 N S'
_chemical_formula_weight 261.34
_space_group_IT_number 14
_symmetry_cell_setting monoclinic
_symmetry_Int_Tables_number 14
_symmetry_space_group_name_Hall '-P 2yab'
_symmetry_space_group_name_H-M 'P 1 21/a 1'
_audit_creation_date 2008-03-14
_audit_creation_method 'by CrystalStructure 3.8'
_cell_angle_alpha 90.0000
_cell_angle_beta 97.518(8)
_cell_angle_gamma 90.0000
_cell_formula_units_Z 12
_cell_length_a 8.556(3)
_cell_length_b 25.215(8)
_cell_length_c 17.964(6)
_cell_measurement_reflns_used 5814
_cell_measurement_temperature 193.1
_cell_measurement_theta_max 27.5
_cell_measurement_theta_min 4.0
_cell_volume 3842(2)
_computing_cell_refinement CrystalClear
_computing_data_collection CrystalClear
_computing_data_reduction CrystalStructure
_computing_publication_material 'CrystalStructure 3.8'
_computing_structure_refinement CRYSTALS
_computing_structure_solution SIR97
_diffrn_detector_area_resol_mean 7.31
_diffrn_measured_fraction_theta_full 0.981
_diffrn_measured_fraction_theta_max 0.981
_diffrn_measurement_device_type 'Rigaku Mercury'
_diffrn_measurement_method \w
_diffrn_radiation_type 'Mo K\a'
_diffrn_radiation_wavelength 0.71070
_diffrn_reflns_av_R_equivalents 0.125
_diffrn_reflns_limit_h_max 9
_diffrn_reflns_limit_h_min -11
_diffrn_reflns_limit_k_max 28
_diffrn_reflns_limit_k_min -32
_diffrn_reflns_limit_l_max 23
_diffrn_reflns_limit_l_min -23
_diffrn_reflns_number 37313
_diffrn_reflns_theta_full 27.48
_diffrn_reflns_theta_max 27.48
_exptl_absorpt_coefficient_mu 0.235
_exptl_absorpt_correction_T_max 0.977
_exptl_absorpt_correction_T_min 0.648
_exptl_absorpt_correction_type multi-scan
_exptl_absorpt_process_details 'Jacobson, R. (1998) Private communication'
_exptl_crystal_colour colorless
_exptl_crystal_density_diffrn 1.355
_exptl_crystal_density_method 'not measured'
_exptl_crystal_description prism
_exptl_crystal_F_000 1632.00
_exptl_crystal_size_max 0.20
_exptl_crystal_size_mid 0.10
_exptl_crystal_size_min 0.10
_refine_diff_density_max 1.75
_refine_diff_density_min -1.20
_refine_ls_extinction_method none
_refine_ls_goodness_of_fit_ref 1.072
_refine_ls_hydrogen_treatment refall
_refine_ls_number_parameters 574
_refine_ls_number_reflns 8644
_refine_ls_R_factor_gt 0.0564
_refine_ls_shift/su_max 0.0000
_refine_ls_structure_factor_coef Fsqd
_refine_ls_weighting_details 'w = 1/[0.5000\s(Fo^2^)]/(4Fo^2^)'
_refine_ls_weighting_scheme calc
_refine_ls_wR_factor_ref 0.0651
_reflns_number_gt 2794
_reflns_number_total 8644
_reflns_threshold_expression F^2^>2.0\s(F^2^)
_cod_data_source_file om8003916_si_001.cif
_cod_data_source_block PyDBT
_cod_original_formula_sum 'C17 H11 N S '
_cod_database_code 4071794

loop_
_symmetry_equiv_pos_site_id
_symmetry_equiv_pos_as_xyz
1 +X,+Y,+Z
2 1/2-X,1/2+Y,-Z
3 -X,-Y,-Z
4 1/2+X,1/2-Y,+Z

loop_
_atom_site_label
_atom_site_type_symbol
_atom_site_fract_x
_atom_site_fract_y
_atom_site_fract_z
_atom_site_U_iso_or_equiv
_atom_site_adp_type
_atom_site_occupancy
_atom_site_symmetry_multiplicity
_atom_site_calc_flag
_atom_site_refinement_flags
S(1) S 0.3020(2) 0.35659(9) 0.38851(13) 0.0304(6) Uani 0.50 1 d P
S(2) S 0.2203(2) 0.36206(10) 0.35522(14) 0.0422(8) Uani 0.50 1 d P
S(3) S 0.57149(15) 0.39160(6) 0.96415(8) 0.0455(4) Uani 0.92 1 d P
S(4) S 0.559(2) 0.4195(7) 1.0054(11) 0.066(6) Uani 0.08 1 d P
S(5) S 0.33243(16) 0.02956(6) 0.65882(8) 0.0345(3) Uani 0.90 1 d P
S(6) S 0.3368(18) 0.0379(6) 0.7077(9) 0.068(5) Uani 0.10 1 d P
N(1) N 0.0727(3) 0.36521(16) 0.2722(2) 0.0566(13) Uani 1.00 1 d .
N(2) N 0.5222(4) 0.44720(15) 1.0891(2) 0.0510(12) Uani 1.00 1 d .
N(3) N 0.4450(4) 0.04166(14) 0.8093(2) 0.0519(12) Uani 1.00 1 d .
C(1) C 0.0033(5) 0.40635(17) 0.2308(2) 0.0566(16) Uani 1.00 1 d .
C(2) C -0.1041(5) 0.39670(19) 0.1683(2) 0.0576(16) Uani 1.00 1 d .
C(3) C -0.1411(4) 0.3453(2) 0.1475(2) 0.0602(16) Uani 1.00 1 d .
C(4) C -0.0724(4) 0.30388(18) 0.1892(2) 0.0507(14) Uani 1.00 1 d .
C(5) C 0.0367(4) 0.31389(16) 0.2514(2) 0.0365(13) Uani 1.00 1 d .
C(6) C 0.1229(4) 0.27441(16) 0.3000(2) 0.0336(12) Uani 1.00 1 d .
C(7) C 0.1042(4) 0.21957(18) 0.2897(2) 0.0457(14) Uani 1.00 1 d .
C(8) C 0.1899(5) 0.18493(17) 0.3377(2) 0.0513(15) Uani 1.00 1 d .
C(9) C 0.2953(4) 0.20295(16) 0.3967(2) 0.0440(14) Uani 1.00 1 d .
C(10) C 0.3185(4) 0.25690(16) 0.4086(2) 0.0323(12) Uani 1.00 1 d .
C(11) C 0.2325(4) 0.29231(13) 0.3591(2) 0.0276(11) Uani 1.00 1 d .
C(12) C 0.4370(3) 0.33447(14) 0.4655(2) 0.0238(11) Uani 1.00 1 d .
C(13) C 0.4315(4) 0.28036(16) 0.4678(2) 0.0350(12) Uani 1.00 1 d .
C(14) C 0.5280(4) 0.25242(16) 0.5231(2) 0.0396(13) Uani 1.00 1 d .
C(15) C 0.6331(4) 0.27952(17) 0.5733(2) 0.0434(13) Uani 1.00 1 d .
C(16) C 0.6445(4) 0.33394(16) 0.5686(2) 0.0438(14) Uani 1.00 1 d .
C(17) C 0.5416(4) 0.35995(16) 0.5141(2) 0.0491(14) Uani 1.00 1 d .
C(18) C 0.5781(5) 0.49044(19) 1.1284(3) 0.0619(18) Uani 1.00 1 d .
C(19) C 0.5585(5) 0.4993(2) 1.2013(3) 0.0672(19) Uani 1.00 1 d .
C(20) C 0.4810(5) 0.4619(2) 1.2375(3) 0.0702(19) Uani 1.00 1 d .
C(21) C 0.4234(4) 0.41699(19) 1.1996(2) 0.0524(15) Uani 1.00 1 d .
C(22) C 0.4444(4) 0.41086(17) 1.1254(2) 0.0407(13) Uani 1.00 1 d .
C(23) C 0.3899(4) 0.36394(16) 1.0796(2) 0.0369(12) Uani 1.00 1 d .
C(24) C 0.2813(4) 0.32914(17) 1.1030(2) 0.0471(14) Uani 1.00 1 d .
C(25) C 0.2285(5) 0.28506(18) 1.0605(2) 0.0545(16) Uani 1.00 1 d .
C(26) C 0.2883(5) 0.27371(18) 0.9948(2) 0.0550(16) Uani 1.00 1 d .
C(27) C 0.3964(4) 0.30807(18) 0.9689(2) 0.0417(13) Uani 1.00 1 d .
C(28) C 0.4428(4) 0.35327(17) 1.0108(2) 0.0380(12) Uani 1.00 1 d .
C(29) C 0.5595(5) 0.34718(19) 0.8884(2) 0.0483(15) Uani 1.00 1 d .
C(30) C 0.4655(4) 0.30429(19) 0.9000(2) 0.0490(15) Uani 1.00 1 d .
C(31) C 0.4472(5) 0.2642(2) 0.8462(3) 0.0668(18) Uani 1.00 1 d .
C(32) C 0.5206(6) 0.2687(2) 0.7826(3) 0.085(2) Uani 1.00 1 d .
C(33) C 0.6142(6) 0.3130(2) 0.7721(3) 0.082(2) Uani 1.00 1 d .
C(34) C 0.6340(5) 0.3527(2) 0.8256(2) 0.0661(18) Uani 1.00 1 d .
C(35) C 0.4039(5) 0.02955(19) 0.8771(2) 0.0628(17) Uani 1.00 1 d .
C(36) C 0.4488(5) 0.0579(2) 0.9405(2) 0.0595(16) Uani 1.00 1 d .
C(37) C 0.5415(5) 0.1012(2) 0.9346(2) 0.0620(17) Uani 1.00 1 d .
C(38) C 0.5865(4) 0.11482(18) 0.8662(2) 0.0542(15) Uani 1.00 1 d .
C(39) C 0.5376(4) 0.08440(16) 0.8037(2) 0.0391(13) Uani 1.00 1 d .
C(40) C 0.5764(4) 0.09672(14) 0.7278(2) 0.0345(12) Uani 1.00 1 d .
C(41) C 0.7015(4) 0.12987(15) 0.7180(2) 0.0437(13) Uani 1.00 1 d .
C(42) C 0.7393(4) 0.14129(16) 0.6470(2) 0.0480(14) Uani 1.00 1 d .
C(43) C 0.6498(4) 0.12114(14) 0.5838(2) 0.0382(13) Uani 1.00 1 d .
C(44) C 0.5242(4) 0.08776(13) 0.5917(2) 0.0320(12) Uani 1.00 1 d .
C(45) C 0.4895(3) 0.07498(13) 0.6637(2) 0.0313(11) Uani 1.00 1 d .
C(46) C 0.3104(4) 0.02938(14) 0.5603(2) 0.0300(11) Uani 1.00 1 d .
C(47) C 0.4183(4) 0.06174(14) 0.5321(2) 0.0317(12) Uani 1.00 1 d .
C(48) C 0.4174(4) 0.06619(15) 0.4543(2) 0.0412(13) Uani 1.00 1 d .
C(49) C 0.3086(4) 0.03777(15) 0.4075(2) 0.0446(14) Uani 1.00 1 d .
C(50) C 0.2034(4) 0.00428(16) 0.4370(2) 0.0430(14) Uani 1.00 1 d .
C(51) C 0.2039(4) -0.00035(15) 0.5135(2) 0.0395(13) Uani 1.00 1 d .
H(1) H 0.0292 0.4419 0.2451 0.067 Uiso 1.00 1 c R
H(2) H -0.1524 0.4254 0.1396 0.068 Uiso 1.00 1 c R
H(3) H -0.2149 0.3386 0.1042 0.070 Uiso 1.00 1 c R
H(4) H -0.0994 0.2685 0.1750 0.060 Uiso 1.00 1 c R
H(5) H 0.0323 0.2064 0.2491 0.056 Uiso 1.00 1 c R
H(6) H 0.1755 0.1479 0.3302 0.064 Uiso 1.00 1 c R
H(7) H 0.3528 0.1782 0.4295 0.054 Uiso 1.00 1 c R
H(8) H 0.5209 0.2149 0.5258 0.048 Uiso 1.00 1 c R
H(9) H 0.6982 0.2608 0.6114 0.052 Uiso 1.00 1 c R
H(10) H 0.7200 0.3530 0.6018 0.052 Uiso 1.00 1 c R
H(11) H 0.5468 0.3975 0.5113 0.060 Uiso 1.00 1 c R
H(12) H 0.6353 0.5160 1.1041 0.074 Uiso 1.00 1 c R
H(13) H 0.5974 0.5307 1.2265 0.080 Uiso 1.00 1 c R
H(14) H 0.4660 0.4670 1.2885 0.084 Uiso 1.00 1 c R
H(15) H 0.3707 0.3904 1.2244 0.062 Uiso 1.00 1 c R
H(16) H 0.2412 0.3356 1.1490 0.056 Uiso 1.00 1 c R
H(17) H 0.1510 0.2625 1.0770 0.064 Uiso 1.00 1 c R
H(18) H 0.2555 0.2426 0.9674 0.063 Uiso 1.00 1 c R
H(19) H 0.3845 0.2339 0.8530 0.077 Uiso 1.00 1 c R
H(20) H 0.5079 0.2418 0.7453 0.098 Uiso 1.00 1 c R
H(21) H 0.6645 0.3156 0.7281 0.096 Uiso 1.00 1 c R
H(22) H 0.6970 0.3829 0.8189 0.079 Uiso 1.00 1 c R
H(23) H 0.3391 -0.0006 0.8810 0.077 Uiso 1.00 1 c R
H(24) H 0.4178 0.0480 0.9874 0.071 Uiso 1.00 1 c R
H(25) H 0.5744 0.1222 0.9777 0.072 Uiso 1.00 1 c R
H(26) H 0.6515 0.1449 0.8621 0.064 Uiso 1.00 1 c R
H(27) H 0.7623 0.1451 0.7608 0.051 Uiso 1.00 1 c R
H(28) H 0.8275 0.1632 0.6417 0.057 Uiso 1.00 1 c R
H(29) H 0.6745 0.1298 0.5353 0.046 Uiso 1.00 1 c R
H(30) H 0.4908 0.0886 0.4342 0.050 Uiso 1.00 1 c R
H(31) H 0.3051 0.0409 0.3546 0.053 Uiso 1.00 1 c R
H(32) H 0.1297 -0.0156 0.4039 0.050 Uiso 1.00 1 c R
H(33) H 0.1332 -0.0238 0.5336 0.047 Uiso 1.00 1 c R

loop_
_atom_site_aniso_label
_atom_site_aniso_U_11
_atom_site_aniso_U_22
_atom_site_aniso_U_33
_atom_site_aniso_U_12
_atom_site_aniso_U_13
_atom_site_aniso_U_23
S(1) 0.0308(13) 0.0272(12) 0.0322(14) 0.0033(10) -0.0004(10) 0.0009(11)
S(2) 0.0484(16) 0.0329(14) 0.0458(17) -0.0006(12) 0.0079(12) -0.0024(13)
S(3) 0.0442(7) 0.0514(9) 0.0403(9) -0.0004(7) 0.0037(6) 0.0065(7)
S(4) 0.067(11) 0.075(14) 0.061(13) 0.018(10) 0.028(10) 0.036(11)
S(5) 0.0336(6) 0.0327(7) 0.0366(8) -0.0056(5) 0.0021(6) 0.0030(7)
S(6) 0.068(9) 0.047(9) 0.089(13) -0.023(7) 0.006(10) -0.009(10)
N(1) 0.048(2) 0.077(3) 0.043(2) 0.004(2) 0.0020(19) -0.005(2)
N(2) 0.059(2) 0.043(2) 0.050(2) -0.0002(19) 0.003(2) 0.004(2)
N(3) 0.066(2) 0.046(2) 0.044(2) -0.017(2) 0.006(2) -0.002(2)
C(1) 0.064(3) 0.038(2) 0.066(3) 0.007(2) 0.003(2) 0.003(2)
C(2) 0.061(3) 0.051(3) 0.057(3) 0.006(2) -0.007(2) -0.001(2)
C(3) 0.043(2) 0.074(3) 0.059(3) -0.003(2) -0.011(2) -0.006(3)
C(4) 0.046(2) 0.053(3) 0.050(3) -0.005(2) -0.006(2) -0.007(2)
C(5) 0.042(2) 0.038(2) 0.031(2) -0.002(2) 0.010(2) -0.004(2)
C(6) 0.029(2) 0.044(2) 0.031(2) -0.0025(19) 0.0160(19) -0.006(2)
C(7) 0.045(2) 0.059(3) 0.037(2) -0.014(2) 0.019(2) -0.016(2)
C(8) 0.057(3) 0.030(2) 0.072(3) -0.009(2) 0.029(2) -0.015(2)
C(9) 0.045(2) 0.038(2) 0.053(3) 0.006(2) 0.020(2) 0.009(2)
C(10) 0.028(2) 0.038(2) 0.034(2) -0.0029(18) 0.0142(19) 0.004(2)
C(11) 0.026(2) 0.028(2) 0.033(2) -0.0037(17) 0.0176(18) -0.0031(19)
C(12) 0.023(2) 0.026(2) 0.022(2) 0.0019(17) 0.0040(16) 0.0038(18)
C(13) 0.026(2) 0.050(2) 0.032(2) -0.000(2) 0.0137(18) 0.006(2)
C(14) 0.037(2) 0.043(2) 0.040(2) 0.000(2) 0.012(2) 0.005(2)
C(15) 0.042(2) 0.050(2) 0.037(2) 0.010(2) 0.002(2) 0.011(2)
C(16) 0.044(2) 0.044(2) 0.044(3) -0.000(2) 0.006(2) -0.002(2)
C(17) 0.053(2) 0.035(2) 0.062(3) 0.004(2) 0.020(2) 0.010(2)
C(18) 0.059(3) 0.044(3) 0.082(4) -0.001(2) 0.004(3) 0.004(3)
C(19) 0.059(3) 0.061(3) 0.078(4) 0.005(2) -0.001(3) -0.020(3)
C(20) 0.051(3) 0.102(4) 0.057(3) 0.006(3) 0.004(2) -0.024(3)
C(21) 0.042(2) 0.069(3) 0.044(3) 0.000(2) -0.002(2) 0.000(2)
C(22) 0.032(2) 0.045(2) 0.042(2) 0.005(2) -0.005(2) 0.007(2)
C(23) 0.033(2) 0.040(2) 0.034(2) 0.001(2) -0.0063(19) 0.014(2)
C(24) 0.038(2) 0.060(3) 0.040(2) -0.005(2) -0.004(2) 0.016(2)
C(25) 0.046(2) 0.051(3) 0.063(3) -0.012(2) -0.008(2) 0.013(2)
C(26) 0.046(2) 0.046(3) 0.065(3) 0.001(2) -0.022(2) -0.004(2)
C(27) 0.035(2) 0.046(2) 0.039(2) 0.007(2) -0.013(2) 0.006(2)
C(28) 0.030(2) 0.047(2) 0.035(2) -0.002(2) -0.0036(19) 0.014(2)
C(29) 0.044(2) 0.062(3) 0.038(3) 0.003(2) 0.000(2) -0.010(2)
C(30) 0.039(2) 0.061(3) 0.041(3) 0.016(2) -0.016(2) -0.003(2)
C(31) 0.060(3) 0.073(4) 0.060(3) 0.020(2) -0.018(3) -0.007(3)
C(32) 0.067(4) 0.107(5) 0.071(4) 0.037(3) -0.023(3) -0.033(4)
C(33) 0.071(4) 0.117(5) 0.053(3) 0.028(3) -0.007(3) -0.016(4)
C(34) 0.052(3) 0.093(4) 0.052(3) 0.009(2) 0.006(2) 0.001(3)
C(35) 0.091(3) 0.054(3) 0.046(3) -0.017(2) 0.019(2) 0.005(2)
C(36) 0.072(3) 0.063(3) 0.042(3) 0.011(2) 0.001(2) -0.000(2)
C(37) 0.062(3) 0.079(3) 0.041(3) -0.006(2) -0.011(2) -0.014(3)
C(38) 0.049(2) 0.058(3) 0.054(3) -0.012(2) -0.002(2) -0.010(2)
C(39) 0.034(2) 0.037(2) 0.043(3) 0.0024(19) -0.006(2) -0.005(2)
C(40) 0.031(2) 0.029(2) 0.042(2) 0.0009(18) 0.001(2) 0.005(2)
C(41) 0.039(2) 0.039(2) 0.051(3) -0.002(2) -0.003(2) -0.003(2)
C(42) 0.038(2) 0.041(2) 0.064(3) -0.010(2) 0.003(2) 0.003(2)
C(43) 0.039(2) 0.026(2) 0.050(3) 0.0001(19) 0.007(2) 0.011(2)
C(44) 0.029(2) 0.022(2) 0.046(2) 0.0032(17) 0.008(2) 0.002(2)
C(45) 0.025(2) 0.022(2) 0.046(2) -0.0017(16) 0.0044(19) 0.001(2)
C(46) 0.029(2) 0.030(2) 0.029(2) 0.0039(18) -0.0009(17) 0.007(2)
C(47) 0.029(2) 0.030(2) 0.036(2) 0.0076(18) 0.0038(19) 0.004(2)
C(48) 0.040(2) 0.030(2) 0.053(3) 0.0115(19) 0.008(2) 0.009(2)
C(49) 0.054(2) 0.038(2) 0.040(2) 0.011(2) -0.001(2) 0.002(2)
C(50) 0.038(2) 0.049(2) 0.038(2) 0.009(2) -0.007(2) -0.002(2)
C(51) 0.032(2) 0.035(2) 0.051(3) 0.0030(18) 0.002(2) 0.003(2)

loop_
_atom_type_symbol
_atom_type_description
_atom_type_scat_dispersion_real
_atom_type_scat_dispersion_imag
_atom_type_scat_source
C C 0.003 0.002
;
International Tables for Crystallography
(1992, Vol. C, Tables 4.2.6.8 and 6.1.1.4)
;
H H 0.000 0.000
;
International Tables for Crystallography
(1992, Vol. C, Table 6.1.1.4)
;
N N 0.006 0.003
;
International Tables for Crystallography
(1992, Vol. C, Tables 4.2.6.8 and 6.1.1.4)
;
S S 0.125 0.123
;
International Tables for Crystallography
(1992, Vol. C, Tables 4.2.6.8 and 6.1.1.4)
;

loop_
_geom_angle_atom_site_label_1
_geom_angle_atom_site_label_2
_geom_angle_atom_site_label_3
_geom_angle
_geom_angle_publ_flag
C(11) S(1) C(12) 95.92(19) yes
N(1) S(2) C(11) 96.1(2) yes
C(28) S(3) C(29) 92.4(2) yes
N(2) S(4) C(28) 98.6(9) yes
C(45) S(5) C(46) 91.84(18) yes
N(3) S(6) C(45) 95.8(6) yes
S(2) N(1) C(1) 133.1(3) yes
S(2) N(1) C(5) 106.7(2) yes
C(1) N(1) C(5) 120.1(3) yes
S(4) N(2) C(18) 133.6(7) yes
S(4) N(2) C(22) 107.8(7) yes
C(18) N(2) C(22) 117.2(4) yes
S(6) N(3) C(35) 133.8(5) yes
S(6) N(3) C(39) 100.5(5) yes
C(35) N(3) C(39) 118.3(3) yes
N(1) C(1) C(2) 120.4(3) yes
C(1) C(2) C(3) 119.6(4) yes
C(2) C(3) C(4) 120.1(3) yes
C(3) C(4) C(5) 119.9(4) yes
N(1) C(5) C(4) 119.8(3) yes
N(1) C(5) C(6) 113.8(3) yes
C(4) C(5) C(6) 126.4(3) yes
C(5) C(6) C(7) 123.7(3) yes
C(5) C(6) C(11) 118.1(3) yes
C(7) C(6) C(11) 118.2(3) yes
C(6) C(7) C(8) 120.2(3) yes
C(7) C(8) C(9) 121.1(3) yes
C(8) C(9) C(10) 120.6(3) yes
C(9) C(10) C(11) 118.4(3) yes
C(9) C(10) C(13) 125.1(3) yes
C(11) C(10) C(13) 116.5(3) yes
S(1) C(11) C(6) 133.2(2) yes
S(1) C(11) C(10) 105.3(2) yes
S(2) C(11) C(6) 105.2(2) yes
S(2) C(11) C(10) 133.2(2) yes
C(6) C(11) C(10) 121.5(3) yes
S(1) C(12) C(13) 108.5(2) yes
S(1) C(12) C(17) 132.3(3) yes
C(13) C(12) C(17) 119.0(3) yes
C(10) C(13) C(12) 113.7(3) yes
C(10) C(13) C(14) 125.8(3) yes
C(12) C(13) C(14) 120.4(3) yes
C(13) C(14) C(15) 119.5(3) yes
C(14) C(15) C(16) 120.1(3) yes
C(15) C(16) C(17) 117.9(3) yes
C(12) C(17) C(16) 122.9(3) yes
N(2) C(18) C(19) 123.8(4) yes
C(18) C(19) C(20) 118.2(4) yes
C(19) C(20) C(21) 119.8(5) yes
C(20) C(21) C(22) 119.1(4) yes
N(2) C(22) C(21) 121.8(3) yes
N(2) C(22) C(23) 114.4(3) yes
C(21) C(22) C(23) 123.8(3) yes
C(22) C(23) C(24) 120.9(3) yes
C(22) C(23) C(28) 122.0(3) yes
C(24) C(23) C(28) 117.0(3) yes
C(23) C(24) C(25) 121.6(4) yes
C(24) C(25) C(26) 120.4(4) yes
C(25) C(26) C(27) 119.7(4) yes
C(26) C(27) C(28) 118.9(4) yes
C(26) C(27) C(30) 127.7(4) yes
C(28) C(27) C(30) 113.4(3) yes
S(3) C(28) C(23) 127.7(3) yes
S(3) C(28) C(27) 110.1(3) yes
S(4) C(28) C(23) 96.1(6) yes
S(4) C(28) C(27) 141.5(6) yes
C(23) C(28) C(27) 122.2(3) yes
S(3) C(29) C(30) 111.1(3) yes
S(3) C(29) C(34) 125.9(3) yes
C(30) C(29) C(34) 123.1(4) yes
C(27) C(30) C(29) 113.0(4) yes
C(27) C(30) C(31) 128.4(4) yes
C(29) C(30) C(31) 118.6(4) yes
C(30) C(31) C(32) 119.6(5) yes
C(31) C(32) C(33) 120.5(5) yes
C(32) C(33) C(34) 120.3(5) yes
C(29) C(34) C(33) 118.0(4) yes
N(3) C(35) C(36) 124.1(4) yes
C(35) C(36) C(37) 117.5(4) yes
C(36) C(37) C(38) 120.1(4) yes
C(37) C(38) C(39) 119.8(4) yes
N(3) C(39) C(38) 120.1(4) yes
N(3) C(39) C(40) 116.2(3) yes
C(38) C(39) C(40) 123.6(3) yes
C(39) C(40) C(41) 120.9(3) yes
C(39) C(40) C(45) 121.2(3) yes
C(41) C(40) C(45) 117.9(3) yes
C(40) C(41) C(42) 121.2(3) yes
C(41) C(42) C(43) 120.5(3) yes
C(42) C(43) C(44) 119.6(3) yes
C(43) C(44) C(45) 119.6(3) yes
C(43) C(44) C(47) 127.6(3) yes
C(45) C(44) C(47) 112.7(3) yes
S(5) C(45) C(40) 128.0(3) yes
S(5) C(45) C(44) 110.9(2) yes
S(6) C(45) C(40) 100.0(5) yes
S(6) C(45) C(44) 138.7(5) yes
C(40) C(45) C(44) 121.0(3) yes
S(5) C(46) C(47) 112.4(2) yes
S(5) C(46) C(51) 126.3(3) yes
C(47) C(46) C(51) 121.3(3) yes
C(44) C(47) C(46) 112.1(3) yes
C(44) C(47) C(48) 128.0(3) yes
C(46) C(47) C(48) 119.9(3) yes
C(47) C(48) C(49) 119.0(3) yes
C(48) C(49) C(50) 120.3(4) yes
C(49) C(50) C(51) 120.9(3) yes
C(46) C(51) C(50) 118.5(3) yes
N(1) C(1) H(1) 119.9 no
C(2) C(1) H(1) 119.6 no
C(1) C(2) H(2) 120.3 no
C(3) C(2) H(2) 120.1 no
C(2) C(3) H(3) 119.6 no
C(4) C(3) H(3) 120.3 no
C(3) C(4) H(4) 119.8 no
C(5) C(4) H(4) 120.3 no
C(6) C(7) H(5) 119.8 no
C(8) C(7) H(5) 120.0 no
C(7) C(8) H(6) 119.2 no
C(9) C(8) H(6) 119.6 no
C(8) C(9) H(7) 119.6 no
C(10) C(9) H(7) 119.8 no
C(13) C(14) H(8) 120.2 no
C(15) C(14) H(8) 120.3 no
C(14) C(15) H(9) 120.0 no
C(16) C(15) H(9) 119.9 no
C(15) C(16) H(10) 120.9 no
C(17) C(16) H(10) 121.2 no
C(12) C(17) H(11) 118.6 no
C(16) C(17) H(11) 118.5 no
N(2) C(18) H(12) 118.4 no
C(19) C(18) H(12) 117.8 no
C(18) C(19) H(13) 121.0 no
C(20) C(19) H(13) 120.7 no
C(19) C(20) H(14) 120.0 no
C(21) C(20) H(14) 120.1 no
C(20) C(21) H(15) 120.6 no
C(22) C(21) H(15) 120.3 no
C(23) C(24) H(16) 119.3 no
C(25) C(24) H(16) 119.1 no
C(24) C(25) H(17) 119.9 no
C(26) C(25) H(17) 119.7 no
C(25) C(26) H(18) 120.0 no
C(27) C(26) H(18) 120.3 no
C(30) C(31) H(19) 120.6 no
C(32) C(31) H(19) 119.9 no
C(31) C(32) H(20) 120.4 no
C(33) C(32) H(20) 119.1 no
C(32) C(33) H(21) 119.8 no
C(34) C(33) H(21) 119.9 no
C(29) C(34) H(22) 121.1 no
C(33) C(34) H(22) 120.9 no
N(3) C(35) H(23) 118.1 no
C(36) C(35) H(23) 117.8 no
C(35) C(36) H(24) 121.6 no
C(37) C(36) H(24) 120.9 no
C(36) C(37) H(25) 119.9 no
C(38) C(37) H(25) 120.0 no
C(37) C(38) H(26) 120.2 no
C(39) C(38) H(26) 120.0 no
C(40) C(41) H(27) 119.5 no
C(42) C(41) H(27) 119.3 no
C(41) C(42) H(28) 119.8 no
C(43) C(42) H(28) 119.6 no
C(42) C(43) H(29) 120.2 no
C(44) C(43) H(29) 120.1 no
C(47) C(48) H(30) 120.6 no
C(49) C(48) H(30) 120.4 no
C(48) C(49) H(31) 120.0 no
C(50) C(49) H(31) 119.6 no
C(49) C(50) H(32) 119.5 no
C(51) C(50) H(32) 119.6 no
C(46) C(51) H(33) 120.7 no
C(50) C(51) H(33) 120.8 no

loop_
_geom_bond_atom_site_label_1
_geom_bond_atom_site_label_2
_geom_bond_distance
_geom_bond_publ_flag
S(1) S(2) 0.869(3) yes
S(1) C(11) 1.783(3) yes
S(1) C(12) 1.772(3) yes
S(2) N(1) 1.826(3) yes
S(2) C(11) 1.763(4) yes
S(3) S(4) 1.04(2) yes
S(3) C(28) 1.758(4) yes
S(3) C(29) 1.755(4) yes
S(4) N(2) 1.72(2) yes
S(4) C(28) 1.955(19) yes
S(5) S(6) 0.900(17) yes
S(5) C(45) 1.759(3) yes
S(5) C(46) 1.756(3) yes
S(6) N(3) 1.937(16) yes
S(6) C(45) 1.865(17) yes
N(1) C(1) 1.366(5) yes
N(1) C(5) 1.371(5) yes
N(2) C(18) 1.353(6) yes
N(2) C(22) 1.350(5) yes
N(3) C(35) 1.346(6) yes
N(3) C(39) 1.349(5) yes
C(1) C(2) 1.376(6) yes
C(2) C(3) 1.375(6) yes
C(3) C(4) 1.372(6) yes
C(4) C(5) 1.382(5) yes
C(5) C(6) 1.459(5) yes
C(6) C(7) 1.402(6) yes
C(6) C(11) 1.396(4) yes
C(7) C(8) 1.371(6) yes
C(8) C(9) 1.376(6) yes
C(9) C(10) 1.387(5) yes
C(10) C(11) 1.399(4) yes
C(10) C(13) 1.466(5) yes
C(12) C(13) 1.366(5) yes
C(12) C(17) 1.331(5) yes
C(13) C(14) 1.396(5) yes
C(14) C(15) 1.370(5) yes
C(15) C(16) 1.379(5) yes
C(16) C(17) 1.393(5) yes
C(18) C(19) 1.360(8) yes
C(19) C(20) 1.365(7) yes
C(20) C(21) 1.379(7) yes
C(21) C(22) 1.377(6) yes
C(22) C(23) 1.481(5) yes
C(23) C(24) 1.383(5) yes
C(23) C(28) 1.398(5) yes
C(24) C(25) 1.389(6) yes
C(25) C(26) 1.376(7) yes
C(26) C(27) 1.392(6) yes
C(27) C(28) 1.394(6) yes
C(27) C(30) 1.443(6) yes
C(29) C(30) 1.380(6) yes
C(29) C(34) 1.374(6) yes
C(30) C(31) 1.392(7) yes
C(31) C(32) 1.378(8) yes
C(32) C(33) 1.401(9) yes
C(33) C(34) 1.383(8) yes
C(35) C(36) 1.357(6) yes
C(36) C(37) 1.361(7) yes
C(37) C(38) 1.379(7) yes
C(38) C(39) 1.379(6) yes
C(39) C(40) 1.478(6) yes
C(40) C(41) 1.387(5) yes
C(40) C(45) 1.399(5) yes
C(41) C(42) 1.388(6) yes
C(42) C(43) 1.380(5) yes
C(43) C(44) 1.387(5) yes
C(44) C(45) 1.401(5) yes
C(44) C(47) 1.465(5) yes
C(46) C(47) 1.377(5) yes
C(46) C(51) 1.377(5) yes
C(47) C(48) 1.400(6) yes
C(48) C(49) 1.372(5) yes
C(49) C(50) 1.389(5) yes
C(50) C(51) 1.380(6) yes
C(1) H(1) 0.950 no
C(2) H(2) 0.950 no
C(3) H(3) 0.950 no
C(4) H(4) 0.950 no
C(7) H(5) 0.950 no
C(8) H(6) 0.950 no
C(9) H(7) 0.950 no
C(14) H(8) 0.950 no
C(15) H(9) 0.950 no
C(16) H(10) 0.950 no
C(17) H(11) 0.950 no
C(18) H(12) 0.950 no
C(19) H(13) 0.950 no
C(20) H(14) 0.950 no
C(21) H(15) 0.950 no
C(24) H(16) 0.950 no
C(25) H(17) 0.950 no
C(26) H(18) 0.950 no
C(31) H(19) 0.950 no
C(32) H(20) 0.950 no
C(33) H(21) 0.950 no
C(34) H(22) 0.950 no
C(35) H(23) 0.950 no
C(36) H(24) 0.950 no
C(37) H(25) 0.950 no
C(38) H(26) 0.950 no
C(41) H(27) 0.950 no
C(42) H(28) 0.950 no
C(43) H(29) 0.950 no
C(48) H(30) 0.950 no
C(49) H(31) 0.950 no
C(50) H(32) 0.950 no
C(51) H(33) 0.950 no

loop_
_geom_contact_atom_site_label_1
_geom_contact_atom_site_label_2
_geom_contact_distance
_geom_contact_site_symmetry_2
S(3) C(18) 3.563(5) 3_667
S(3) C(36) 3.547(5) 4_555
S(4) C(18) 3.402(19) 3_667
S(6) C(20) 3.568(17) 2_547
N(2) C(2) 3.561(5) 1_656
N(3) C(1) 3.527(5) 2_546
C(1) N(3) 3.527(5) 2_556
C(2) N(2) 3.561(5) 1_454
C(4) C(7) 3.545(6) 4_455
C(4) C(8) 3.571(6) 4_455
C(4) C(25) 3.499(6) 4_454
C(5) C(8) 3.523(6) 4_455
C(5) C(9) 3.559(6) 4_455
C(6) C(9) 3.531(5) 4_455
C(6) C(10) 3.542(5) 4_455
C(7) C(4) 3.545(6) 4_555
C(7) C(10) 3.502(5) 4_455
C(7) C(11) 3.578(5) 4_455
C(8) C(4) 3.571(6) 4_555
C(8) C(5) 3.523(6) 4_555
C(8) C(12) 3.390(6) 4_455
C(8) C(13) 3.531(6) 4_455
C(9) C(5) 3.559(6) 4_555
C(9) C(6) 3.531(5) 4_555
C(9) C(12) 3.579(5) 4_455
C(9) C(13) 3.541(5) 4_455
C(9) C(17) 3.587(6) 4_455
C(10) C(6) 3.542(5) 4_555
C(10) C(7) 3.502(5) 4_555
C(10) C(14) 3.435(5) 4_455
C(11) C(7) 3.578(5) 4_555
C(12) C(8) 3.390(6) 4_555
C(12) C(9) 3.579(5) 4_555
C(13) C(8) 3.531(6) 4_555
C(13) C(9) 3.541(5) 4_555
C(14) C(10) 3.435(5) 4_555
C(14) C(43) 3.597(5) .
C(17) C(9) 3.587(6) 4_555
C(18) S(3) 3.563(5) 3_667
C(18) S(4) 3.402(19) 3_667
C(20) S(6) 3.568(17) 2_557
C(25) C(4) 3.499(6) 4_556
C(27) C(38) 3.597(5) 4_455
C(31) C(33) 3.561(7) 4_455
C(33) C(31) 3.561(7) 4_555
C(36) S(3) 3.547(5) 4_455
C(38) C(27) 3.597(5) 4_555
C(43) C(14) 3.597(5) .
C(43) C(50) 3.441(5) 3_656
C(44) C(49) 3.473(5) 3_656
C(44) C(50) 3.376(5) 3_656
C(46) C(48) 3.386(5) 3_656
C(47) C(48) 3.515(5) 3_656
C(47) C(49) 3.503(5) 3_656
C(48) C(46) 3.386(5) 3_656
C(48) C(47) 3.515(5) 3_656
C(49) C(44) 3.473(5) 3_656
C(49) C(47) 3.503(5) 3_656
C(50) C(43) 3.441(5) 3_656
C(50) C(44) 3.376(5) 3_656
C(51) C(51) 3.460(5) 3_556
S(1) H(6) 3.493 4_555
S(1) H(15) 3.197 1_554
S(1) H(29) 3.001 4_455
S(1) H(30) 3.201 4_455
S(1) H(33) 3.341 2_556
S(2) H(15) 2.912 1_554
S(2) H(29) 3.315 4_455
S(2) H(30) 2.855 4_455
S(3) H(3) 3.202 1_656
S(3) H(12) 3.081 3_667
S(3) H(24) 3.309 4_555
S(4) H(2) 3.219 1_656
S(4) H(3) 3.186 1_656
S(4) H(12) 2.903 3_667
S(4) H(24) 3.231 4_555
S(5) H(1) 2.956 2_546
S(5) H(10) 3.238 4_455
S(5) H(14) 3.246 2_547
S(6) H(1) 2.765 2_546
S(6) H(10) 3.419 4_455
S(6) H(14) 3.155 2_547
S(6) H(22) 3.166 4_455
N(1) H(15) 2.866 1_554
N(1) H(16) 2.892 1_554
N(1) H(30) 3.295 4_455
N(2) H(2) 2.867 1_656
N(2) H(3) 3.532 1_656
N(2) H(23) 3.465 2_557
N(3) H(1) 2.719 2_546
N(3) H(2) 3.488 2_546
N(3) H(22) 2.871 4_455
C(1) H(15) 3.186 1_554
C(1) H(16) 3.205 1_554
C(1) H(23) 3.472 2_556
C(1) H(31) 3.253 4_455
C(2) H(16) 3.390 1_554
C(2) H(24) 3.564 4_454
C(3) H(16) 3.277 1_554
C(3) H(17) 3.400 4_454
C(4) H(16) 2.978 1_554
C(4) H(17) 3.133 1_554
C(4) H(17) 3.350 4_454
C(5) H(15) 3.534 1_554
C(5) H(16) 2.754 1_554
C(6) H(16) 3.387 1_554
C(7) H(4) 3.483 4_555
C(7) H(15) 3.528 4_454
C(9) H(30) 3.358 .
C(10) H(8) 3.580 4_455
C(11) H(5) 3.436 4_555
C(12) H(6) 3.401 4_555
C(12) H(28) 3.417 4_455
C(12) H(29) 2.857 4_455
C(13) H(29) 3.483 4_455
C(14) H(9) 3.429 4_455
C(14) H(29) 3.332 .
C(15) H(7) 3.551 4_555
C(15) H(8) 3.535 4_555
C(15) H(20) 3.530 .
C(15) H(21) 2.906 .
C(15) H(28) 3.514 .
C(15) H(28) 3.357 4_455
C(16) H(7) 3.268 4_555
C(16) H(21) 2.885 .
C(16) H(28) 3.164 4_455
C(17) H(7) 3.373 4_555
C(17) H(28) 3.170 4_455
C(17) H(29) 3.224 4_455
C(17) H(33) 3.352 2_556
C(18) H(2) 2.816 1_656
C(18) H(23) 3.558 2_557
C(19) H(2) 3.397 1_656
C(19) H(23) 3.527 2_557
C(19) H(31) 3.397 4_556
C(20) H(6) 3.533 4_556
C(20) H(23) 3.375 2_557
C(20) H(31) 3.255 4_556
C(20) H(32) 3.374 4_556
C(21) H(5) 3.335 4_556
C(21) H(6) 3.392 4_556
C(21) H(23) 3.256 2_557
C(22) H(2) 3.445 1_656
C(22) H(3) 3.500 1_656
C(22) H(23) 3.287 2_557
C(23) H(3) 3.412 1_656
C(23) H(5) 3.596 4_556
C(23) H(25) 3.077 4_455
C(24) H(4) 2.902 4_556
C(24) H(5) 3.291 4_556
C(24) H(25) 2.942 4_455
C(25) H(3) 3.236 4_556
C(25) H(4) 2.724 4_556
C(25) H(25) 2.984 4_455
C(26) H(3) 3.449 4_556
C(26) H(4) 3.422 4_556
C(26) H(17) 3.383 4_555
C(26) H(25) 3.190 4_455
C(26) H(26) 3.246 4_455
C(27) H(17) 3.252 4_555
C(27) H(18) 3.330 4_555
C(27) H(25) 3.289 4_455
C(27) H(26) 2.903 4_455
C(28) H(3) 3.200 1_656
C(28) H(17) 3.543 4_555
C(28) H(25) 3.190 4_455
C(28) H(26) 3.407 4_455
C(29) H(18) 3.053 4_555
C(29) H(19) 3.575 4_555
C(29) H(26) 3.466 4_455
C(29) H(27) 3.199 4_455
C(30) H(18) 2.869 4_555
C(30) H(26) 2.973 4_455
C(30) H(27) 3.126 4_455
C(31) H(18) 3.197 4_555
C(31) H(26) 3.472 .
C(31) H(26) 3.452 4_455
C(31) H(27) 3.075 4_455
C(32) H(19) 3.204 4_555
C(32) H(26) 3.551 .
C(32) H(27) 3.089 4_455
C(32) H(28) 3.316 4_455
C(33) H(9) 3.335 .
C(33) H(10) 3.453 .
C(33) H(19) 2.824 4_555
C(33) H(27) 3.173 4_455
C(33) H(28) 3.219 4_455
C(34) H(13) 3.599 3_667
C(34) H(18) 3.556 4_555
C(34) H(19) 3.055 4_555
C(34) H(27) 3.241 4_455
C(35) H(1) 3.219 2_546
C(35) H(2) 3.418 2_546
C(35) H(22) 2.935 4_455
C(35) H(24) 3.332 3_657
C(36) H(22) 3.226 4_455
C(36) H(24) 3.119 3_657
C(37) H(22) 3.401 4_455
C(38) H(12) 3.438 2_647
C(38) H(19) 3.458 .
C(38) H(22) 3.329 4_455
C(39) H(12) 3.511 2_647
C(39) H(13) 3.510 2_647
C(39) H(22) 3.075 4_455
C(40) H(13) 3.261 2_647
C(41) H(13) 3.124 2_647
C(41) H(20) 3.341 .
C(42) H(8) 3.258 .
C(42) H(9) 3.091 .
C(42) H(32) 3.523 3_656
C(43) H(8) 2.755 .
C(43) H(9) 3.573 .
C(43) H(32) 3.254 3_656
C(44) H(8) 3.416 .
C(44) H(10) 3.026 4_455
C(44) H(32) 3.468 3_656
C(45) H(10) 3.029 4_455
C(45) H(31) 3.447 3_656
C(46) H(10) 3.178 4_455
C(46) H(11) 2.956 4_455
C(46) H(30) 3.421 3_656
C(47) H(7) 3.473 .
C(47) H(10) 3.102 4_455
C(47) H(11) 3.315 4_455
C(48) H(6) 3.505 .
C(48) H(7) 2.901 .
C(48) H(11) 3.576 4_455
C(49) H(6) 3.243 .
C(49) H(7) 3.578 .
C(49) H(11) 3.501 4_455
C(49) H(14) 3.396 4_454
C(50) H(11) 3.191 4_455
C(50) H(14) 3.216 4_454
C(50) H(29) 3.555 3_656
C(50) H(33) 3.036 3_556
C(51) H(11) 3.344 2_546
C(51) H(11) 2.919 4_455
C(51) H(29) 3.570 3_656
C(51) H(30) 3.466 3_656
C(51) H(32) 3.409 3_556
C(51) H(33) 2.961 3_556
H(1) S(5) 2.956 2_556
H(1) S(6) 2.765 2_556
H(1) N(3) 2.719 2_556
H(1) C(35) 3.219 2_556
H(1) H(15) 3.262 1_554
H(1) H(23) 3.027 2_556
H(1) H(30) 3.540 4_455
H(1) H(31) 2.953 4_455
H(2) S(4) 3.219 1_454
H(2) N(2) 2.867 1_454
H(2) N(3) 3.488 2_556
H(2) C(18) 2.816 1_454
H(2) C(19) 3.397 1_454
H(2) C(22) 3.445 1_454
H(2) C(35) 3.418 2_556
H(2) H(12) 2.937 1_454
H(2) H(23) 3.326 2_556
H(2) H(24) 2.953 4_454
H(3) S(3) 3.202 1_454
H(3) S(4) 3.186 1_454
H(3) N(2) 3.532 1_454
H(3) C(22) 3.500 1_454
H(3) C(23) 3.412 1_454
H(3) C(25) 3.236 4_454
H(3) C(26) 3.449 4_454
H(3) C(28) 3.200 1_454
H(3) H(17) 2.812 4_454
H(3) H(18) 3.183 4_454
H(4) C(7) 3.483 4_455
H(4) C(24) 2.902 4_454
H(4) C(25) 2.724 4_454
H(4) C(26) 3.422 4_454
H(4) H(16) 3.454 1_554
H(4) H(16) 2.964 4_454
H(4) H(17) 2.949 1_554
H(4) H(17) 2.699 4_454
H(5) C(11) 3.436 4_455
H(5) C(21) 3.335 4_454
H(5) C(23) 3.596 4_454
H(5) C(24) 3.291 4_454
H(5) H(15) 2.813 4_454
H(5) H(16) 3.063 4_454
H(6) S(1) 3.493 4_455
H(6) C(12) 3.401 4_455
H(6) C(20) 3.533 4_454
H(6) C(21) 3.392 4_454
H(6) C(48) 3.505 .
H(6) C(49) 3.243 .
H(6) H(14) 3.437 4_454
H(6) H(15) 3.170 4_454
H(6) H(30) 3.418 .
H(6) H(31) 2.928 .
H(7) C(15) 3.551 4_455
H(7) C(16) 3.268 4_455
H(7) C(17) 3.373 4_455
H(7) C(47) 3.473 .
H(7) C(48) 2.901 .
H(7) C(49) 3.578 .
H(7) H(10) 3.523 4_455
H(7) H(29) 3.362 .
H(7) H(30) 2.546 .
H(8) C(10) 3.580 4_555
H(8) C(15) 3.535 4_455
H(8) C(42) 3.258 .
H(8) C(43) 2.755 .
H(8) C(44) 3.416 .
H(8) H(9) 3.387 4_455
H(8) H(10) 3.514 4_455
H(8) H(28) 3.390 .
H(8) H(29) 2.510 .
H(8) H(30) 3.579 .
H(9) C(14) 3.429 4_555
H(9) C(33) 3.335 .
H(9) C(42) 3.091 .
H(9) C(43) 3.573 .
H(9) H(8) 3.387 4_555
H(9) H(20) 3.112 .
H(9) H(20) 3.338 4_555
H(9) H(21) 2.559 .
H(9) H(28) 2.724 .
H(9) H(29) 3.570 .
H(10) S(5) 3.238 4_555
H(10) S(6) 3.419 4_555
H(10) C(33) 3.453 .
H(10) C(44) 3.026 4_555
H(10) C(45) 3.029 4_555
H(10) C(46) 3.178 4_555
H(10) C(47) 3.102 4_555
H(10) H(7) 3.523 4_555
H(10) H(8) 3.514 4_555
H(10) H(21) 2.559 .
H(10) H(28) 3.547 4_455
H(11) C(46) 2.956 4_555
H(11) C(47) 3.315 4_555
H(11) C(48) 3.576 4_555
H(11) C(49) 3.501 4_555
H(11) C(50) 3.191 4_555
H(11) C(51) 3.344 2_556
H(11) C(51) 2.919 4_555
H(11) H(28) 3.535 4_455
H(11) H(29) 3.341 4_455
H(11) H(32) 3.163 2_556
H(11) H(33) 2.576 2_556
H(11) H(33) 3.281 4_555
H(12) S(3) 3.081 3_667
H(12) S(4) 2.903 3_667
H(12) C(38) 3.438 2_657
H(12) C(39) 3.511 2_657
H(12) H(2) 2.937 1_656
H(13) C(34) 3.599 3_667
H(13) C(39) 3.510 2_657
H(13) C(40) 3.261 2_657
H(13) C(41) 3.124 2_657
H(13) H(22) 3.349 3_667
H(13) H(27) 3.120 2_657
H(13) H(31) 3.262 4_556
H(13) H(32) 3.185 4_556
H(14) S(5) 3.246 2_557
H(14) S(6) 3.155 2_557
H(14) C(49) 3.396 4_556
H(14) C(50) 3.216 4_556
H(14) H(6) 3.437 4_556
H(14) H(31) 2.994 4_556
H(14) H(32) 2.645 4_556
H(14) H(33) 3.420 2_557
H(15) S(1) 3.197 1_556
H(15) S(2) 2.912 1_556
H(15) N(1) 2.866 1_556
H(15) C(1) 3.186 1_556
H(15) C(5) 3.534 1_556
H(15) C(7) 3.528 4_556
H(15) H(1) 3.262 1_556
H(15) H(5) 2.813 4_556
H(15) H(6) 3.170 4_556
H(16) N(1) 2.892 1_556
H(16) C(1) 3.205 1_556
H(16) C(2) 3.390 1_556
H(16) C(3) 3.277 1_556
H(16) C(4) 2.978 1_556
H(16) C(5) 2.754 1_556
H(16) C(6) 3.387 1_556
H(16) H(4) 3.454 1_556
H(16) H(4) 2.964 4_556
H(16) H(5) 3.063 4_556
H(16) H(25) 3.390 4_455
H(17) C(3) 3.400 4_556
H(17) C(4) 3.133 1_556
H(17) C(4) 3.350 4_556
H(17) C(26) 3.383 4_455
H(17) C(27) 3.252 4_455
H(17) C(28) 3.543 4_455
H(17) H(3) 2.812 4_556
H(17) H(4) 2.949 1_556
H(17) H(4) 2.699 4_556
H(17) H(25) 3.428 4_455
H(18) C(27) 3.330 4_455
H(18) C(29) 3.053 4_455
H(18) C(30) 2.869 4_455
H(18) C(31) 3.197 4_455
H(18) C(34) 3.556 4_455
H(18) H(3) 3.183 4_556
H(18) H(19) 3.597 4_455
H(18) H(26) 3.461 4_455
H(19) C(29) 3.575 4_455
H(19) C(32) 3.204 4_455
H(19) C(33) 2.824 4_455
H(19) C(34) 3.055 4_455
H(19) C(38) 3.458 .
H(19) H(18) 3.597 4_555
H(19) H(20) 3.587 4_455
H(19) H(21) 3.005 4_455
H(19) H(22) 3.372 4_455
H(19) H(26) 3.191 .
H(19) H(27) 3.563 4_455
H(20) C(15) 3.530 .
H(20) C(41) 3.341 .
H(20) H(9) 3.112 .
H(20) H(9) 3.338 4_455
H(20) H(19) 3.587 4_555
H(20) H(21) 3.254 4_455
H(20) H(26) 3.348 .
H(20) H(27) 3.257 .
H(20) H(27) 3.575 4_455
H(20) H(28) 3.291 4_455
H(21) C(15) 2.906 .
H(21) C(16) 2.885 .
H(21) H(9) 2.559 .
H(21) H(10) 2.559 .
H(21) H(19) 3.005 4_555
H(21) H(20) 3.254 4_555
H(21) H(28) 3.137 4_455
H(22) S(6) 3.166 4_555
H(22) N(3) 2.871 4_555
H(22) C(35) 2.935 4_555
H(22) C(36) 3.226 4_555
H(22) C(37) 3.401 4_555
H(22) C(38) 3.329 4_555
H(22) C(39) 3.075 4_555
H(22) H(13) 3.349 3_667
H(22) H(19) 3.372 4_555
H(22) H(23) 3.344 4_555
H(23) N(2) 3.465 2_547
H(23) C(1) 3.472 2_546
H(23) C(18) 3.558 2_547
H(23) C(19) 3.527 2_547
H(23) C(20) 3.375 2_547
H(23) C(21) 3.256 2_547
H(23) C(22) 3.287 2_547
H(23) H(1) 3.027 2_546
H(23) H(2) 3.326 2_546
H(23) H(22) 3.344 4_455
H(23) H(24) 3.171 3_657
H(24) S(3) 3.309 4_455
H(24) S(4) 3.231 4_455
H(24) C(2) 3.564 4_556
H(24) C(35) 3.332 3_657
H(24) C(36) 3.119 3_657
H(24) H(2) 2.953 4_556
H(24) H(23) 3.171 3_657
H(24) H(24) 2.805 3_657
H(25) C(23) 3.077 4_555
H(25) C(24) 2.942 4_555
H(25) C(25) 2.984 4_555
H(25) C(26) 3.190 4_555
H(25) C(27) 3.289 4_555
H(25) C(28) 3.190 4_555
H(25) H(16) 3.390 4_555
H(25) H(17) 3.428 4_555
H(26) C(26) 3.246 4_555
H(26) C(27) 2.903 4_555
H(26) C(28) 3.407 4_555
H(26) C(29) 3.466 4_555
H(26) C(30) 2.973 4_555
H(26) C(31) 3.472 .
H(26) C(31) 3.452 4_555
H(26) C(32) 3.551 .
H(26) H(18) 3.461 4_555
H(26) H(19) 3.191 .
H(26) H(20) 3.348 .
H(27) C(29) 3.199 4_555
H(27) C(30) 3.126 4_555
H(27) C(31) 3.075 4_555
H(27) C(32) 3.089 4_555
H(27) C(33) 3.173 4_555
H(27) C(34) 3.241 4_555
H(27) H(13) 3.120 2_647
H(27) H(19) 3.563 4_555
H(27) H(20) 3.257 .
H(27) H(20) 3.575 4_555
H(28) C(12) 3.417 4_555
H(28) C(15) 3.514 .
H(28) C(15) 3.357 4_555
H(28) C(16) 3.164 4_555
H(28) C(17) 3.170 4_555
H(28) C(32) 3.316 4_555
H(28) C(33) 3.219 4_555
H(28) H(8) 3.390 .
H(28) H(9) 2.724 .
H(28) H(10) 3.547 4_555
H(28) H(11) 3.535 4_555
H(28) H(20) 3.291 4_555
H(28) H(21) 3.137 4_555
H(29) S(1) 3.001 4_555
H(29) S(2) 3.315 4_555
H(29) C(12) 2.857 4_555
H(29) C(13) 3.483 4_555
H(29) C(14) 3.332 .
H(29) C(17) 3.224 4_555
H(29) C(50) 3.555 3_656
H(29) C(51) 3.570 3_656
H(29) H(7) 3.362 .
H(29) H(8) 2.510 .
H(29) H(9) 3.570 .
H(29) H(11) 3.341 4_555
H(29) H(32) 3.438 3_656
H(29) H(33) 3.452 3_656
H(30) S(1) 3.201 4_555
H(30) S(2) 2.855 4_555
H(30) N(1) 3.295 4_555
H(30) C(9) 3.358 .
H(30) C(46) 3.421 3_656
H(30) C(51) 3.466 3_656
H(30) H(1) 3.540 4_555
H(30) H(6) 3.418 .
H(30) H(7) 2.546 .
H(30) H(8) 3.579 .
H(30) H(33) 3.587 3_656
H(31) C(1) 3.253 4_555
H(31) C(19) 3.397 4_454
H(31) C(20) 3.255 4_454
H(31) C(45) 3.447 3_656
H(31) H(1) 2.953 4_555
H(31) H(6) 2.928 .
H(31) H(13) 3.262 4_454
H(31) H(14) 2.994 4_454
H(32) C(20) 3.374 4_454
H(32) C(42) 3.523 3_656
H(32) C(43) 3.254 3_656
H(32) C(44) 3.468 3_656
H(32) C(51) 3.409 3_556
H(32) H(11) 3.163 2_546
H(32) H(13) 3.185 4_454
H(32) H(14) 2.645 4_454
H(32) H(29) 3.438 3_656
H(32) H(33) 2.822 3_556
H(33) S(1) 3.341 2_546
H(33) C(17) 3.352 2_546
H(33) C(50) 3.036 3_556
H(33) C(51) 2.961 3_556
H(33) H(11) 2.576 2_546
H(33) H(11) 3.281 4_455
H(33) H(14) 3.420 2_547
H(33) H(29) 3.452 3_656
H(33) H(30) 3.587 3_656
H(33) H(32) 2.822 3_556
H(33) H(33) 2.716 3_556

loop_
_geom_torsion_atom_site_label_1
_geom_torsion_atom_site_label_2
_geom_torsion_atom_site_label_3
_geom_torsion_atom_site_label_4
_geom_torsion
S(2) S(1) C(11) C(6) 11.5(4)
S(2) S(1) C(11) C(10) -170.8(3)
C(11) S(1) S(2) N(1) -57.6(14)
S(2) S(1) C(12) C(13) 47.4(13)
S(2) S(1) C(12) C(17) -137.6(11)
C(12) S(1) S(2) N(1) -105.8(17)
C(12) S(1) S(2) C(11) -48.3(12)
C(11) S(1) C(12) C(13) 1.1(3)
C(11) S(1) C(12) C(17) 176.1(4)
C(12) S(1) C(11) S(2) 169.5(3)
C(12) S(1) C(11) C(6) -179.0(4)
C(12) S(1) C(11) C(10) -1.3(3)
S(1) S(2) N(1) C(1) -121.3(14)
S(1) S(2) N(1) C(5) 56.7(15)
S(1) S(2) C(11) C(6) -171.4(3)
S(1) S(2) C(11) C(10) 12.2(4)
N(1) S(2) C(11) S(1) 169.6(3)
N(1) S(2) C(11) C(6) -1.8(3)
N(1) S(2) C(11) C(10) -178.2(3)
C(11) S(2) N(1) C(1) -177.2(4)
C(11) S(2) N(1) C(5) 0.9(3)
S(4) S(3) C(28) C(23) -8.4(10)
S(4) S(3) C(28) C(27) 171.7(10)
C(28) S(3) S(4) N(2) 22(4)
C(28) S(3) C(29) C(30) -2.0(3)
C(28) S(3) C(29) C(34) 178.9(4)
C(29) S(3) C(28) S(4) -170.9(9)
C(29) S(3) C(28) C(23) -179.3(3)
C(29) S(3) C(28) C(27) 0.8(3)
S(3) S(4) N(2) C(18) 151(4)
S(3) S(4) N(2) C(22) -14(4)
S(3) S(4) C(28) C(23) 173.3(8)
S(3) S(4) C(28) C(27) -12.6(15)
N(2) S(4) C(28) S(3) -172.8(15)
N(2) S(4) C(28) C(23) 0.5(7)
N(2) S(4) C(28) C(27) 174.6(4)
C(28) S(4) N(2) C(18) 171.2(4)
C(28) S(4) N(2) C(22) 5.7(8)
S(6) S(5) C(45) C(40) 12.1(10)
S(6) S(5) C(45) C(44) -169.0(10)
C(45) S(5) S(6) N(3) -60(2)
S(6) S(5) C(46) C(47) 65(4)
S(6) S(5) C(46) C(51) -117(4)
C(46) S(5) S(6) N(3) -126(3)
C(46) S(5) S(6) C(45) -66(4)
C(45) S(5) C(46) C(47) 0.7(2)
C(45) S(5) C(46) C(51) 178.3(3)
C(46) S(5) C(45) S(6) 167.4(9)
C(46) S(5) C(45) C(40) 179.5(3)
C(46) S(5) C(45) C(44) -1.6(2)
S(5) S(6) N(3) C(35) -135(2)
S(5) S(6) N(3) C(39) 78(3)
S(5) S(6) C(45) C(40) -170.3(8)
S(5) S(6) C(45) C(44) 15.7(14)
N(3) S(6) C(45) S(5) 156.0(13)
N(3) S(6) C(45) C(40) -14.4(6)
N(3) S(6) C(45) C(44) 171.7(3)
C(45) S(6) N(3) C(35) 170.6(4)
C(45) S(6) N(3) C(39) 22.9(6)
S(2) N(1) C(1) C(2) 178.4(3)
S(2) N(1) C(5) C(4) -179.6(3)
S(2) N(1) C(5) C(6) 0.3(4)
C(1) N(1) C(5) C(4) -1.2(6)
C(1) N(1) C(5) C(6) 178.6(3)
C(5) N(1) C(1) C(2) 0.5(6)
S(4) N(2) C(18) C(19) -165.3(9)
S(4) N(2) C(22) C(21) 167.7(6)
S(4) N(2) C(22) C(23) -10.3(7)
C(18) N(2) C(22) C(21) -0.5(5)
C(18) N(2) C(22) C(23) -178.5(3)
C(22) N(2) C(18) C(19) -0.9(6)
S(6) N(3) C(35) C(36) -142.8(7)
S(6) N(3) C(39) C(38) 153.2(5)
S(6) N(3) C(39) C(40) -24.7(6)
C(35) N(3) C(39) C(38) -0.7(5)
C(35) N(3) C(39) C(40) -178.6(3)
C(39) N(3) C(35) C(36) 0.6(6)
N(1) C(1) C(2) C(3) -0.2(5)
C(1) C(2) C(3) C(4) 0.6(7)
C(2) C(3) C(4) C(5) -1.4(6)
C(3) C(4) C(5) N(1) 1.7(6)
C(3) C(4) C(5) C(6) -178.2(4)
N(1) C(5) C(6) C(7) 179.6(3)
N(1) C(5) C(6) C(11) -1.8(5)
C(4) C(5) C(6) C(7) -0.5(6)
C(4) C(5) C(6) C(11) 178.0(4)
C(5) C(6) C(7) C(8) 179.9(3)
C(5) C(6) C(11) S(1) -3.3(6)
C(5) C(6) C(11) S(2) 2.3(4)
C(5) C(6) C(11) C(10) 179.3(3)
C(7) C(6) C(11) S(1) 175.4(3)
C(7) C(6) C(11) S(2) -179.0(3)
C(7) C(6) C(11) C(10) -2.1(5)
C(11) C(6) C(7) C(8) 1.3(6)
C(6) C(7) C(8) C(9) -0.0(6)
C(7) C(8) C(9) C(10) -0.5(7)
C(8) C(9) C(10) C(11) -0.2(5)
C(8) C(9) C(10) C(13) -177.7(4)
C(9) C(10) C(11) S(1) -176.5(3)
C(9) C(10) C(11) S(2) 177.5(3)
C(9) C(10) C(11) C(6) 1.6(5)
C(9) C(10) C(13) C(12) 177.1(3)
C(9) C(10) C(13) C(14) -2.9(6)
C(11) C(10) C(13) C(12) -0.4(5)
C(11) C(10) C(13) C(14) 179.6(3)
C(13) C(10) C(11) S(1) 1.2(4)
C(13) C(10) C(11) S(2) -4.8(5)
C(13) C(10) C(11) C(6) 179.2(3)
S(1) C(12) C(13) C(10) -0.6(4)
S(1) C(12) C(13) C(14) 179.4(3)
S(1) C(12) C(17) C(16) -176.0(3)
C(13) C(12) C(17) C(16) -1.4(6)
C(17) C(12) C(13) C(10) -176.4(3)
C(17) C(12) C(13) C(14) 3.6(5)
C(10) C(13) C(14) C(15) 177.4(3)
C(12) C(13) C(14) C(15) -2.6(6)
C(13) C(14) C(15) C(16) -0.7(6)
C(14) C(15) C(16) C(17) 2.9(6)
C(15) C(16) C(17) C(12) -1.9(6)
N(2) C(18) C(19) C(20) 1.5(7)
C(18) C(19) C(20) C(21) -0.8(7)
C(19) C(20) C(21) C(22) -0.5(6)
C(20) C(21) C(22) N(2) 1.1(6)
C(20) C(21) C(22) C(23) 179.0(3)
N(2) C(22) C(23) C(24) -166.2(3)
N(2) C(22) C(23) C(28) 12.6(5)
C(21) C(22) C(23) C(24) 15.8(5)
C(21) C(22) C(23) C(28) -165.4(3)
C(22) C(23) C(24) C(25) 179.8(3)
C(22) C(23) C(28) S(3) -2.4(5)
C(22) C(23) C(28) S(4) -6.9(6)
C(22) C(23) C(28) C(27) 177.5(3)
C(24) C(23) C(28) S(3) 176.4(3)
C(24) C(23) C(28) S(4) 171.9(6)
C(24) C(23) C(28) C(27) -3.7(5)
C(28) C(23) C(24) C(25) 0.9(5)
C(23) C(24) C(25) C(26) 2.5(6)
C(24) C(25) C(26) C(27) -3.2(6)
C(25) C(26) C(27) C(28) 0.5(6)
C(25) C(26) C(27) C(30) -176.7(4)
C(26) C(27) C(28) S(3) -177.1(3)
C(26) C(27) C(28) S(4) -170.0(9)
C(26) C(27) C(28) C(23) 3.0(5)
C(26) C(27) C(30) C(29) 175.3(4)
C(26) C(27) C(30) C(31) -4.1(7)
C(28) C(27) C(30) C(29) -2.0(5)
C(28) C(27) C(30) C(31) 178.6(4)
C(30) C(27) C(28) S(3) 0.5(4)
C(30) C(27) C(28) S(4) 7.5(10)
C(30) C(27) C(28) C(23) -179.4(3)
S(3) C(29) C(30) C(27) 2.6(4)
S(3) C(29) C(30) C(31) -178.0(3)
S(3) C(29) C(34) C(33) 178.4(3)
C(30) C(29) C(34) C(33) -0.6(6)
C(34) C(29) C(30) C(27) -178.3(4)
C(34) C(29) C(30) C(31) 1.1(6)
C(27) C(30) C(31) C(32) 178.3(4)
C(29) C(30) C(31) C(32) -1.1(6)
C(30) C(31) C(32) C(33) 0.5(7)
C(31) C(32) C(33) C(34) 0.0(8)
C(32) C(33) C(34) C(29) 0.0(7)
N(3) C(35) C(36) C(37) -0.2(5)
C(35) C(36) C(37) C(38) -0.0(5)
C(36) C(37) C(38) C(39) -0.1(5)
C(37) C(38) C(39) N(3) 0.5(6)
C(37) C(38) C(39) C(40) 178.3(3)
N(3) C(39) C(40) C(41) -162.6(3)
N(3) C(39) C(40) C(45) 16.8(5)
C(38) C(39) C(40) C(41) 19.6(5)
C(38) C(39) C(40) C(45) -161.1(3)
C(39) C(40) C(41) C(42) 179.5(3)
C(39) C(40) C(45) S(5) -2.7(5)
C(39) C(40) C(45) S(6) 3.1(6)
C(39) C(40) C(45) C(44) 178.5(3)
C(41) C(40) C(45) S(5) 176.6(2)
C(41) C(40) C(45) S(6) -177.5(5)
C(41) C(40) C(45) C(44) -2.2(5)
C(45) C(40) C(41) C(42) 0.1(4)
C(40) C(41) C(42) C(43) 2.1(5)
C(41) C(42) C(43) C(44) -2.2(5)
C(42) C(43) C(44) C(45) 0.1(4)
C(42) C(43) C(44) C(47) -178.6(3)
C(43) C(44) C(45) S(5) -176.9(2)
C(43) C(44) C(45) S(6) 175.1(7)
C(43) C(44) C(45) C(40) 2.1(5)
C(43) C(44) C(47) C(46) 177.3(3)
C(43) C(44) C(47) C(48) -2.3(6)
C(45) C(44) C(47) C(46) -1.5(4)
C(45) C(44) C(47) C(48) 178.9(3)
C(47) C(44) C(45) S(5) 2.0(3)
C(47) C(44) C(45) S(6) -6.0(9)
C(47) C(44) C(45) C(40) -179.0(3)
S(5) C(46) C(47) C(44) 0.3(3)
S(5) C(46) C(47) C(48) 179.9(2)
S(5) C(46) C(51) C(50) -179.7(2)
C(47) C(46) C(51) C(50) -2.3(5)
C(51) C(46) C(47) C(44) -177.5(3)
C(51) C(46) C(47) C(48) 2.2(5)
C(44) C(47) C(48) C(49) 179.2(3)
C(46) C(47) C(48) C(49) -0.4(5)
C(47) C(48) C(49) C(50) -1.3(5)
C(48) C(49) C(50) C(51) 1.2(6)
C(49) C(50) C(51) C(46) 0.6(5)
